data_4516641
loop_
_publ_author_name
'Lee, Young Hoon'
'Park, Sunghee'
'Oh, Jihun'
'Shin, Jong Won'
'Jung, Jaehoon'
'Yoo, Seunghyup'
'Lee, Min Hyung'

_publ_section_title
;
 Rigidity-Induced Delayed Fluorescence by Ortho Donor-Appended
 Triarylboron Compounds: Record-High Efficiency in Pure Blue Fluorescent
 Organic Light-Emitting Diodes.
;
_journal_issue 28
_journal_name_full 'ACS applied materials &amp; interfaces'
_journal_page_first 24035
_journal_page_last 24042
_journal_paper_doi 10.1021/acsami.7b05615
_journal_volume 9
_journal_year 2017
_chemical_formula_moiety 'C36 H34 B N'
_chemical_formula_sum 'C36 H34 B N'
_chemical_formula_weight 491.45
_space_group_crystal_system monoclinic
_space_group_IT_number 14
_space_group_name_Hall '-P 2yn'
_space_group_name_H-M_alt 'P 1 21/n 1'
_atom_sites_solution_hydrogens geom
_audit_creation_method SHELXL-2014/7
_cell_angle_alpha 90
_cell_angle_beta 93.04(3)
_cell_angle_gamma 90
_cell_formula_units_Z 4
_cell_length_a 8.3460(17)
_cell_length_b 18.245(4)
_cell_length_c 17.714(4)
_cell_measurement_reflns_used 75657
_cell_measurement_temperature 100(2)
_cell_measurement_theta_max 33.55
_cell_measurement_theta_min 0.36
_cell_volume 2693.6(10)
_computing_cell_refinement HKL3000
_computing_data_collection 'PAL BL2D-SMDC software'
_computing_data_reduction HKL3000
_computing_molecular_graphics ORTEP
_computing_publication_material WINGX
_computing_structure_refinement 'SHELXL-2014/7 (Sheldrick, 2014)'
_computing_structure_solution 'SHELXS-2014/4 (Sheldrick, 2014)'
_diffrn_ambient_temperature 100(2)
_diffrn_measured_fraction_theta_full 0.969
_diffrn_measured_fraction_theta_max 0.952
_diffrn_measurement_device_type 'ADSC Q210 CCD area detector'
_diffrn_measurement_method 'omega scan'
_diffrn_radiation_type Synchrotron
_diffrn_radiation_wavelength 0.630
_diffrn_reflns_av_R_equivalents 0.0532
_diffrn_reflns_av_unetI/netI 0.0432
_diffrn_reflns_Laue_measured_fraction_full 0.969
_diffrn_reflns_Laue_measured_fraction_max 0.952
_diffrn_reflns_limit_h_max 10
_diffrn_reflns_limit_h_min -10
_diffrn_reflns_limit_k_max 25
_diffrn_reflns_limit_k_min -25
_diffrn_reflns_limit_l_max 24
_diffrn_reflns_limit_l_min -24
_diffrn_reflns_number 27275
_diffrn_reflns_point_group_measured_fraction_full 0.969
_diffrn_reflns_point_group_measured_fraction_max 0.952
_diffrn_reflns_theta_full 22.210
_diffrn_reflns_theta_max 25.998
_diffrn_reflns_theta_min 1.979
_diffrn_source 'PLSII 2D bending magnet'
_exptl_absorpt_coefficient_mu 0.055
_exptl_absorpt_correction_T_max 0.999
_exptl_absorpt_correction_T_min 0.997
_exptl_absorpt_correction_type empirical
_exptl_absorpt_process_details 'HKL3000 Scalepack'
_exptl_crystal_colour Colorless
_exptl_crystal_density_diffrn 1.212
_exptl_crystal_description Plate
_exptl_crystal_F_000 1048
_exptl_crystal_size_max 0.060
_exptl_crystal_size_mid 0.040
_exptl_crystal_size_min 0.020
_refine_diff_density_max 0.422
_refine_diff_density_min -0.374
_refine_diff_density_rms 0.080
_refine_ls_extinction_method none
_refine_ls_goodness_of_fit_ref 1.075
_refine_ls_hydrogen_treatment constr
_refine_ls_matrix_type full
_refine_ls_number_parameters 349
_refine_ls_number_reflns 7235
_refine_ls_number_restraints 0
_refine_ls_restrained_S_all 1.075
_refine_ls_R_factor_all 0.0621
_refine_ls_R_factor_gt 0.0486
_refine_ls_shift/su_max 0.001
_refine_ls_shift/su_mean 0.000
_refine_ls_structure_factor_coef Fsqd
_refine_ls_weighting_details 'w=1/[\s^2^(Fo^2^)+(0.1029P)^2^] where P=(Fo^2^+2Fc^2^)/3'
_refine_ls_weighting_scheme calc
_refine_ls_wR_factor_gt 0.1381
_refine_ls_wR_factor_ref 0.1508
_reflns_Friedel_coverage 0.000
_reflns_number_gt 5726
_reflns_number_total 7235
_reflns_threshold_expression 'I > 2\s(I)'
_cod_data_source_file am7b05615_si_003.cif
_cod_data_source_block CzoB
_cod_original_cell_volume 2693.6(9)
_cod_original_sg_symbol_H-M 'P 21/n'
_cod_database_code 4516641
_shelx_shelxl_version_number 2014/7
_shelx_space_group_comment
;
The symmetry employed for this shelxl refinement is uniquely defined
by the following loop, which should always be used as a source of
symmetry information in preference to the above space-group names.
They are only intended as comments.
;
_shelx_estimated_absorpt_t_min 0.997
_shelx_estimated_absorpt_t_max 0.999

loop_
_space_group_symop_operation_xyz
'x, y, z'
'-x+1/2, y+1/2, -z+1/2'
'-x, -y, -z'
'x-1/2, -y-1/2, z-1/2'

loop_
_atom_site_label
_atom_site_type_symbol
_atom_site_fract_x
_atom_site_fract_y
_atom_site_fract_z
_atom_site_U_iso_or_equiv
_atom_site_adp_type
_atom_site_occupancy
_atom_site_site_symmetry_order
_atom_site_calc_flag
_atom_site_refinement_flags_posn
_atom_site_refinement_flags_adp
N1 N 0.57191(12) 0.71321(5) 0.78916(5) 0.0098(2) Uani 1 1 d . .
B1 B 0.66694(15) 0.61863(7) 0.65220(7) 0.0089(2) Uani 1 1 d . .
C1 C 0.94157(15) 0.74199(7) 0.89865(7) 0.0169(3) Uani 1 1 d . .
H1 H 0.9896 0.7241 0.9448 0.020 Uiso 1 1 calc R U
C2 C 1.02047(16) 0.79310(8) 0.85589(8) 0.0197(3) Uani 1 1 d . .
H2 H 1.1240 0.8098 0.8728 0.024 Uiso 1 1 calc R U
C3 C 0.94974(15) 0.82017(7) 0.78843(8) 0.0173(3) Uani 1 1 d . .
H3 H 1.0053 0.8560 0.7610 0.021 Uiso 1 1 calc R U
C4 C 0.80048(15) 0.79624(6) 0.76035(7) 0.0131(2) Uani 1 1 d . .
H4 H 0.7530 0.8148 0.7143 0.016 Uiso 1 1 calc R U
C5 C 0.72313(14) 0.74374(6) 0.80271(6) 0.0098(2) Uani 1 1 d . .
C6 C 0.79037(15) 0.71751(6) 0.87235(7) 0.0119(2) Uani 1 1 d . .
C7 C 0.53708(15) 0.67053(6) 0.85129(6) 0.0113(2) Uani 1 1 d . .
C8 C 0.67086(15) 0.67029(6) 0.90344(7) 0.0124(2) Uani 1 1 d . .
C9 C 0.66466(17) 0.62965(7) 0.97005(7) 0.0175(3) Uani 1 1 d . .
H9 H 0.7545 0.6281 1.0052 0.021 Uiso 1 1 calc R U
C10 C 0.52616(18) 0.59179(7) 0.98406(7) 0.0211(3) Uani 1 1 d . .
H10 H 0.5211 0.5637 1.0290 0.025 Uiso 1 1 calc R U
C11 C 0.39308(18) 0.59439(7) 0.93250(7) 0.0206(3) Uani 1 1 d . .
H11 H 0.2986 0.5683 0.9436 0.025 Uiso 1 1 calc R U
C12 C 0.39536(16) 0.63392(7) 0.86567(7) 0.0162(3) Uani 1 1 d . .
H12 H 0.3043 0.6360 0.8312 0.019 Uiso 1 1 calc R U
C13 C 0.47828(14) 0.71572(6) 0.71874(6) 0.0092(2) Uani 1 1 d . .
C14 C 0.34252(15) 0.75975(7) 0.71569(7) 0.0134(2) Uani 1 1 d . .
H14 H 0.3165 0.7874 0.7588 0.016 Uiso 1 1 calc R U
C15 C 0.24436(15) 0.76355(7) 0.64985(7) 0.0154(2) Uani 1 1 d . .
H15 H 0.1506 0.7931 0.6482 0.018 Uiso 1 1 calc R U
C16 C 0.28410(15) 0.72386(7) 0.58655(7) 0.0141(2) Uani 1 1 d . .
H16 H 0.2170 0.7257 0.5416 0.017 Uiso 1 1 calc R U
C17 C 0.42258(14) 0.68152(6) 0.58953(7) 0.0117(2) Uani 1 1 d . .
H17 H 0.4502 0.6559 0.5454 0.014 Uiso 1 1 calc R U
C18 C 0.52387(13) 0.67502(6) 0.65555(6) 0.0093(2) Uani 1 1 d . .
C19 C 0.72630(14) 0.57162(6) 0.72304(6) 0.0089(2) Uani 1 1 d . .
C20 C 0.88902(14) 0.57303(6) 0.74964(6) 0.0098(2) Uani 1 1 d . .
C21 C 0.94155(15) 0.52887(7) 0.81017(7) 0.0127(2) Uani 1 1 d . .
H21 H 1.0508 0.5314 0.8280 0.015 Uiso 1 1 calc R U
C22 C 0.83866(16) 0.48113(7) 0.84536(7) 0.0138(2) Uani 1 1 d . .
C23 C 0.67936(15) 0.47994(6) 0.81939(7) 0.0131(2) Uani 1 1 d . .
H23 H 0.6074 0.4480 0.8429 0.016 Uiso 1 1 calc R U
C24 C 0.62072(14) 0.52414(6) 0.75973(6) 0.0104(2) Uani 1 1 d . .
C25 C 1.01008(14) 0.62290(7) 0.71557(7) 0.0137(2) Uani 1 1 d . .
H25A H 1.0025 0.6720 0.7376 0.021 Uiso 1 1 calc R U
H25B H 0.9881 0.6257 0.6608 0.021 Uiso 1 1 calc R U
H25C H 1.1183 0.6034 0.7263 0.021 Uiso 1 1 calc R U
C26 C 0.90169(19) 0.43132(8) 0.90799(8) 0.0242(3) Uani 1 1 d . .
H26A H 0.8117 0.4064 0.9304 0.036 Uiso 1 1 calc R U
H26B H 0.9606 0.4604 0.9469 0.036 Uiso 1 1 calc R U
H26C H 0.9738 0.3948 0.8875 0.036 Uiso 1 1 calc R U
C27 C 0.44755(15) 0.51491(7) 0.73217(7) 0.0140(2) Uani 1 1 d . .
H27A H 0.4413 0.4814 0.6888 0.021 Uiso 1 1 calc R U
H27B H 0.4030 0.5627 0.7169 0.021 Uiso 1 1 calc R U
H27C H 0.3861 0.4946 0.7729 0.021 Uiso 1 1 calc R U
C28 C 0.74266(13) 0.60650(6) 0.57268(6) 0.0092(2) Uani 1 1 d . .
C29 C 0.81113(14) 0.66592(6) 0.53412(6) 0.0112(2) Uani 1 1 d . .
C30 C 0.88123(14) 0.65491(7) 0.46520(7) 0.0117(2) Uani 1 1 d . .
H30 H 0.9311 0.6950 0.4416 0.014 Uiso 1 1 calc R U
C31 C 0.87989(14) 0.58655(7) 0.43021(7) 0.0123(2) Uani 1 1 d . .
C32 C 0.81065(14) 0.52842(7) 0.46735(7) 0.0123(2) Uani 1 1 d . .
H32 H 0.8083 0.4815 0.4442 0.015 Uiso 1 1 calc R U
C33 C 0.74448(14) 0.53673(6) 0.53761(7) 0.0106(2) Uani 1 1 d . .
C34 C 0.81572(16) 0.74261(7) 0.56615(7) 0.0154(3) Uani 1 1 d . .
H34A H 0.8834 0.7736 0.5358 0.023 Uiso 1 1 calc R U
H34B H 0.8600 0.7413 0.6185 0.023 Uiso 1 1 calc R U
H34C H 0.7067 0.7627 0.5649 0.023 Uiso 1 1 calc R U
C35 C 0.94800(16) 0.57619(8) 0.35400(7) 0.0182(3) Uani 1 1 d . .
H35A H 1.0066 0.5297 0.3533 0.027 Uiso 1 1 calc R U
H35B H 1.0213 0.6166 0.3442 0.027 Uiso 1 1 calc R U
H35C H 0.8605 0.5755 0.3149 0.027 Uiso 1 1 calc R U
C36 C 0.66896(16) 0.46974(7) 0.57152(7) 0.0147(2) Uani 1 1 d . .
H36A H 0.5520 0.4726 0.5636 0.022 Uiso 1 1 calc R U
H36B H 0.6978 0.4678 0.6258 0.022 Uiso 1 1 calc R U
H36C H 0.7082 0.4255 0.5471 0.022 Uiso 1 1 calc R U

loop_
_atom_site_aniso_label
_atom_site_aniso_U_11
_atom_site_aniso_U_22
_atom_site_aniso_U_33
_atom_site_aniso_U_23
_atom_site_aniso_U_13
_atom_site_aniso_U_12
N1 0.0085(5) 0.0122(5) 0.0084(4) -0.0005(3) -0.0021(3) -0.0011(3)
B1 0.0072(6) 0.0088(5) 0.0105(6) -0.0010(4) -0.0024(4) -0.0012(4)
C1 0.0141(6) 0.0226(6) 0.0134(6) -0.0056(5) -0.0050(4) 0.0020(5)
C2 0.0120(6) 0.0266(7) 0.0200(6) -0.0088(5) -0.0026(5) -0.0038(5)
C3 0.0155(6) 0.0162(6) 0.0202(6) -0.0057(5) 0.0026(5) -0.0050(5)
C4 0.0147(6) 0.0116(5) 0.0130(5) -0.0024(4) -0.0003(4) -0.0006(4)
C5 0.0087(6) 0.0106(5) 0.0100(5) -0.0036(4) -0.0017(4) 0.0008(4)
C6 0.0122(6) 0.0130(5) 0.0103(5) -0.0036(4) -0.0021(4) 0.0029(4)
C7 0.0152(6) 0.0112(5) 0.0075(5) -0.0020(4) 0.0005(4) 0.0005(4)
C8 0.0168(6) 0.0114(5) 0.0087(5) -0.0027(4) -0.0012(4) 0.0025(4)
C9 0.0282(7) 0.0141(6) 0.0100(5) -0.0015(4) -0.0015(5) 0.0039(5)
C10 0.0383(8) 0.0148(6) 0.0107(6) 0.0004(4) 0.0060(5) -0.0001(5)
C11 0.0287(8) 0.0181(6) 0.0159(6) -0.0025(5) 0.0090(5) -0.0070(5)
C12 0.0180(6) 0.0175(6) 0.0134(6) -0.0039(4) 0.0030(5) -0.0034(5)
C13 0.0088(6) 0.0105(5) 0.0080(5) 0.0006(4) -0.0016(4) -0.0017(4)
C14 0.0110(6) 0.0147(6) 0.0143(6) -0.0014(4) -0.0001(4) 0.0018(4)
C15 0.0090(6) 0.0186(6) 0.0182(6) 0.0017(5) -0.0015(4) 0.0045(4)
C16 0.0114(6) 0.0169(6) 0.0134(6) 0.0035(4) -0.0049(4) 0.0006(4)
C17 0.0118(6) 0.0135(5) 0.0096(5) 0.0002(4) -0.0017(4) 0.0011(4)
C18 0.0092(5) 0.0093(5) 0.0090(5) 0.0003(4) -0.0019(4) 0.0002(4)
C19 0.0096(5) 0.0088(5) 0.0082(5) -0.0016(4) -0.0005(4) 0.0017(4)
C20 0.0100(6) 0.0088(5) 0.0103(5) -0.0017(4) -0.0016(4) 0.0017(4)
C21 0.0121(6) 0.0149(6) 0.0105(5) -0.0007(4) -0.0044(4) 0.0030(4)
C22 0.0196(6) 0.0128(5) 0.0089(5) 0.0005(4) -0.0021(4) 0.0029(4)
C23 0.0170(6) 0.0120(5) 0.0104(5) 0.0003(4) 0.0018(4) -0.0003(4)
C24 0.0110(6) 0.0108(5) 0.0095(5) -0.0018(4) 0.0003(4) 0.0007(4)
C25 0.0089(6) 0.0153(6) 0.0167(6) 0.0019(4) -0.0025(4) -0.0015(4)
C26 0.0296(8) 0.0254(7) 0.0169(6) 0.0088(5) -0.0070(5) 0.0007(6)
C27 0.0100(6) 0.0153(6) 0.0166(6) 0.0006(4) 0.0005(4) -0.0016(4)
C28 0.0071(5) 0.0110(5) 0.0093(5) -0.0004(4) -0.0027(4) 0.0014(4)
C29 0.0112(6) 0.0118(5) 0.0101(5) 0.0004(4) -0.0027(4) 0.0007(4)
C30 0.0080(5) 0.0157(6) 0.0114(5) 0.0027(4) -0.0012(4) -0.0001(4)
C31 0.0076(6) 0.0188(6) 0.0102(5) -0.0001(4) -0.0015(4) 0.0041(4)
C32 0.0104(6) 0.0137(6) 0.0125(5) -0.0027(4) -0.0016(4) 0.0025(4)
C33 0.0091(6) 0.0118(5) 0.0106(5) -0.0005(4) -0.0022(4) 0.0011(4)
C34 0.0190(7) 0.0111(5) 0.0162(6) -0.0002(4) 0.0011(5) -0.0013(4)
C35 0.0179(7) 0.0247(7) 0.0123(6) -0.0022(5) 0.0043(5) 0.0015(5)
C36 0.0177(6) 0.0123(5) 0.0140(6) -0.0016(4) 0.0000(4) -0.0027(4)

loop_
_atom_type_symbol
_atom_type_description
_atom_type_scat_dispersion_real
_atom_type_scat_dispersion_imag
_atom_type_scat_source
C C 0.0020 0.0010 'International Tables Vol C Tables 4.2.6.8 and 6.1.1.4'
H H 0.0000 0.0000 'International Tables Vol C Tables 4.2.6.8 and 6.1.1.4'
B B 0.0010 0.0010 'International Tables Vol C Tables 4.2.6.8 and 6.1.1.4'
N N 0.0050 0.0020 'International Tables Vol C Tables 4.2.6.8 and 6.1.1.4'

loop_
_geom_angle_atom_site_label_1
_geom_angle_atom_site_label_2
_geom_angle_atom_site_label_3
_geom_angle
C5 N1 C7 108.29(10)
C5 N1 C13 125.77(10)
C7 N1 C13 125.28(10)
C19 B1 C18 122.03(10)
C19 B1 C28 120.41(10)
C18 B1 C28 117.43(10)
C2 C1 C6 118.64(12)
C2 C1 H1 120.7
C6 C1 H1 120.7
C1 C2 C3 120.90(12)
C1 C2 H2 119.6
C3 C2 H2 119.6
C4 C3 C2 121.80(13)
C4 C3 H3 119.1
C2 C3 H3 119.1
C3 C4 C5 117.09(12)
C3 C4 H4 121.5
C5 C4 H4 121.5
N1 C5 C4 128.63(11)
N1 C5 C6 109.31(11)
C4 C5 C6 121.91(11)
C1 C6 C5 119.61(12)
C1 C6 C8 133.80(12)
C5 C6 C8 106.50(10)
N1 C7 C12 128.88(11)
N1 C7 C8 109.17(11)
C12 C7 C8 121.92(11)
C9 C8 C7 119.42(12)
C9 C8 C6 133.94(12)
C7 C8 C6 106.62(10)
C10 C9 C8 119.11(12)
C10 C9 H9 120.4
C8 C9 H9 120.4
C9 C10 C11 120.56(12)
C9 C10 H10 119.7
C11 C10 H10 119.7
C12 C11 C10 121.84(13)
C12 C11 H11 119.1
C10 C11 H11 119.1
C11 C12 C7 117.09(12)
C11 C12 H12 121.5
C7 C12 H12 121.5
C14 C13 C18 121.83(11)
C14 C13 N1 117.23(10)
C18 C13 N1 120.95(10)
C13 C14 C15 120.32(11)
C13 C14 H14 119.8
C15 C14 H14 119.8
C16 C15 C14 119.70(11)
C16 C15 H15 120.2
C14 C15 H15 120.2
C17 C16 C15 119.53(11)
C17 C16 H16 120.2
C15 C16 H16 120.2
C16 C17 C18 122.61(11)
C16 C17 H17 118.7
C18 C17 H17 118.7
C17 C18 C13 115.97(10)
C17 C18 B1 116.38(10)
C13 C18 B1 127.46(10)
C20 C19 C24 117.89(10)
C20 C19 B1 120.71(10)
C24 C19 B1 121.34(10)
C21 C20 C19 120.22(11)
C21 C20 C25 117.80(11)
C19 C20 C25 121.96(10)
C20 C21 C22 121.98(11)
C20 C21 H21 119.0
C22 C21 H21 119.0
C23 C22 C21 117.71(11)
C23 C22 C26 121.80(12)
C21 C22 C26 120.46(12)
C22 C23 C24 122.30(12)
C22 C23 H23 118.9
C24 C23 H23 118.9
C23 C24 C19 119.88(11)
C23 C24 C27 118.10(11)
C19 C24 C27 121.82(10)
C20 C25 H25A 109.5
C20 C25 H25B 109.5
H25A C25 H25B 109.5
C20 C25 H25C 109.5
H25A C25 H25C 109.5
H25B C25 H25C 109.5
C22 C26 H26A 109.5
C22 C26 H26B 109.5
H26A C26 H26B 109.5
C22 C26 H26C 109.5
H26A C26 H26C 109.5
H26B C26 H26C 109.5
C24 C27 H27A 109.5
C24 C27 H27B 109.5
H27A C27 H27B 109.5
C24 C27 H27C 109.5
H27A C27 H27C 109.5
H27B C27 H27C 109.5
C33 C28 C29 117.50(10)
C33 C28 B1 121.84(10)
C29 C28 B1 120.66(10)
C30 C29 C28 120.64(11)
C30 C29 C34 117.30(11)
C28 C29 C34 122.04(11)
C31 C30 C29 121.62(11)
C31 C30 H30 119.2
C29 C30 H30 119.2
C32 C31 C30 117.81(11)
C32 C31 C35 121.02(11)
C30 C31 C35 121.16(11)
C31 C32 C33 122.21(11)
C31 C32 H32 118.9
C33 C32 H32 118.9
C32 C33 C28 120.15(11)
C32 C33 C36 117.30(10)
C28 C33 C36 122.48(11)
C29 C34 H34A 109.5
C29 C34 H34B 109.5
H34A C34 H34B 109.5
C29 C34 H34C 109.5
H34A C34 H34C 109.5
H34B C34 H34C 109.5
C31 C35 H35A 109.5
C31 C35 H35B 109.5
H35A C35 H35B 109.5
C31 C35 H35C 109.5
H35A C35 H35C 109.5
H35B C35 H35C 109.5
C33 C36 H36A 109.5
C33 C36 H36B 109.5
H36A C36 H36B 109.5
C33 C36 H36C 109.5
H36A C36 H36C 109.5
H36B C36 H36C 109.5

loop_
_geom_bond_atom_site_label_1
_geom_bond_atom_site_label_2
_geom_bond_distance
N1 C5 1.3887(15)
N1 C7 1.3914(15)
N1 C13 1.4372(15)
B1 C19 1.5778(17)
B1 C18 1.5797(17)
B1 C28 1.5897(17)
C1 C2 1.3892(19)
C1 C6 1.3952(18)
C1 H1 0.9500
C2 C3 1.395(2)
C2 H2 0.9500
C3 C4 1.3871(18)
C3 H3 0.9500
C4 C5 1.3961(17)
C4 H4 0.9500
C5 C6 1.4115(16)
C6 C8 1.4488(17)
C7 C12 1.3935(17)
C7 C8 1.4109(17)
C8 C9 1.3967(17)
C9 C10 1.380(2)
C9 H9 0.9500
C10 C11 1.401(2)
C10 H10 0.9500
C11 C12 1.3873(18)
C11 H11 0.9500
C12 H12 0.9500
C13 C14 1.3876(16)
C13 C18 1.4122(15)
C14 C15 1.3910(18)
C14 H14 0.9500
C15 C16 1.3897(18)
C15 H15 0.9500
C16 C17 1.3888(17)
C16 H16 0.9500
C17 C18 1.4112(16)
C17 H17 0.9500
C19 C20 1.4139(16)
C19 C24 1.4178(16)
C20 C21 1.3933(16)
C20 C25 1.5091(16)
C21 C22 1.3933(18)
C21 H21 0.9500
C22 C23 1.3838(18)
C22 C26 1.5072(17)
C23 C24 1.3970(16)
C23 H23 0.9500
C24 C27 1.5102(17)
C25 H25A 0.9800
C25 H25B 0.9800
C25 H25C 0.9800
C26 H26A 0.9800
C26 H26B 0.9800
C26 H26C 0.9800
C27 H27A 0.9800
C27 H27B 0.9800
C27 H27C 0.9800
C28 C33 1.4170(16)
C28 C29 1.4177(16)
C29 C30 1.3960(17)
C29 C34 1.5096(17)
C30 C31 1.3925(17)
C30 H30 0.9500
C31 C32 1.3899(17)
C31 C35 1.5043(17)
C32 C33 1.3965(17)
C32 H32 0.9500
C33 C36 1.5139(17)
C34 H34A 0.9800
C34 H34B 0.9800
C34 H34C 0.9800
C35 H35A 0.9800
C35 H35B 0.9800
C35 H35C 0.9800
C36 H36A 0.9800
C36 H36B 0.9800
C36 H36C 0.9800

loop_
_geom_torsion_atom_site_label_1
_geom_torsion_atom_site_label_2
_geom_torsion_atom_site_label_3
_geom_torsion_atom_site_label_4
_geom_torsion
C6 C1 C2 C3 0.70(19)
C1 C2 C3 C4 -1.5(2)
C2 C3 C4 C5 0.16(18)
C7 N1 C5 C4 -172.40(11)
C13 N1 C5 C4 16.52(19)
C7 N1 C5 C6 3.14(13)
C13 N1 C5 C6 -167.94(10)
C3 C4 C5 N1 177.04(11)
C3 C4 C5 C6 2.00(17)
C2 C1 C6 C5 1.40(18)
C2 C1 C6 C8 -174.56(12)
N1 C5 C6 C1 -178.72(11)
C4 C5 C6 C1 -2.83(18)
N1 C5 C6 C8 -1.76(13)
C4 C5 C6 C8 174.14(10)
C5 N1 C7 C12 174.79(12)
C13 N1 C7 C12 -14.08(19)
C5 N1 C7 C8 -3.30(13)
C13 N1 C7 C8 167.83(10)
N1 C7 C8 C9 -178.84(10)
C12 C7 C8 C9 2.91(18)
N1 C7 C8 C6 2.17(13)
C12 C7 C8 C6 -176.07(11)
C1 C6 C8 C9 -2.7(2)
C5 C6 C8 C9 -179.02(13)
C1 C6 C8 C7 176.09(13)
C5 C6 C8 C7 -0.25(12)
C7 C8 C9 C10 -1.33(18)
C6 C8 C9 C10 177.32(12)
C8 C9 C10 C11 -0.42(19)
C9 C10 C11 C12 0.7(2)
C10 C11 C12 C7 0.77(19)
N1 C7 C12 C11 179.55(12)
C8 C7 C12 C11 -2.58(18)
C5 N1 C13 C14 -109.41(13)
C7 N1 C13 C14 80.98(14)
C5 N1 C13 C18 70.41(15)
C7 N1 C13 C18 -99.20(14)
C18 C13 C14 C15 1.59(18)
N1 C13 C14 C15 -178.59(11)
C13 C14 C15 C16 -0.98(19)
C14 C15 C16 C17 -0.77(19)
C15 C16 C17 C18 2.01(18)
C16 C17 C18 C13 -1.40(17)
C16 C17 C18 B1 174.04(11)
C14 C13 C18 C17 -0.41(17)
N1 C13 C18 C17 179.78(10)
C14 C13 C18 B1 -175.26(11)
N1 C13 C18 B1 4.93(17)
C19 B1 C18 C17 -144.47(11)
C28 B1 C18 C17 31.42(15)
C19 B1 C18 C13 30.37(17)
C28 B1 C18 C13 -153.74(11)
C18 B1 C19 C20 -125.12(12)
C28 B1 C19 C20 59.11(15)
C18 B1 C19 C24 57.93(15)
C28 B1 C19 C24 -117.83(12)
C24 C19 C20 C21 -0.13(16)
B1 C19 C20 C21 -177.18(10)
C24 C19 C20 C25 -178.60(10)
B1 C19 C20 C25 4.35(16)
C19 C20 C21 C22 1.40(18)
C25 C20 C21 C22 179.93(11)
C20 C21 C22 C23 -1.53(18)
C20 C21 C22 C26 176.77(12)
C21 C22 C23 C24 0.41(18)
C26 C22 C23 C24 -177.86(12)
C22 C23 C24 C19 0.82(18)
C22 C23 C24 C27 175.84(11)
C20 C19 C24 C23 -0.94(16)
B1 C19 C24 C23 176.08(10)
C20 C19 C24 C27 -175.77(10)
B1 C19 C24 C27 1.26(16)
C19 B1 C28 C33 55.32(15)
C18 B1 C28 C33 -120.64(12)
C19 B1 C28 C29 -124.77(12)
C18 B1 C28 C29 59.27(15)
C33 C28 C29 C30 -1.71(16)
B1 C28 C29 C30 178.38(10)
C33 C28 C29 C34 179.97(11)
B1 C28 C29 C34 0.06(17)
C28 C29 C30 C31 3.09(18)
C34 C29 C30 C31 -178.51(11)
C29 C30 C31 C32 -2.05(17)
C29 C30 C31 C35 176.71(11)
C30 C31 C32 C33 -0.30(18)
C35 C31 C32 C33 -179.06(11)
C31 C32 C33 C28 1.60(18)
C31 C32 C33 C36 178.57(11)
C29 C28 C33 C32 -0.57(16)
B1 C28 C33 C32 179.34(11)
C29 C28 C33 C36 -177.37(11)
B1 C28 C33 C36 2.54(17)
